data_7245874
loop_
_publ_author_name
'Chatterjee, Sudeshna'
'Ta, Sabyasachi'
'Khanra, Somnath'
'Das, Debasis'

_publ_section_title
;
 Mo(vi) complexes of amide--imine conjugates for tuning the selectivity of
 fluorescence recognition of Y(iii) vs. Pb(ii)
;
_journal_issue 51
_journal_name_full 'RSC Advances'
_journal_page_first 33293
_journal_page_last 33303
_journal_paper_doi 10.1039/D2RA06035C
_journal_volume 12
_journal_year 2022
_chemical_formula_moiety 'C20 H17 Mo N2 O5'
_chemical_formula_sum 'C20 H17 Mo N2 O5'
_chemical_formula_weight 461.30
_space_group_crystal_system monoclinic
_space_group_IT_number 14
_space_group_name_Hall '-P 2ybc'
_space_group_name_H-M_alt 'P 1 21/c 1'
_symmetry_Int_Tables_number 14
_atom_sites_solution_primary direct
_audit_creation_date 2017-06-09
_audit_creation_method
;
Olex2 1.2
(compiled Mar 28 2017 19:26:29 for OlexSys, GUI svn.r5337)
;
_audit_update_record
;
2020-02-26 deposited with the CCDC.	2022-11-01 downloaded from the CCDC.
;
_cell_angle_alpha 90
_cell_angle_beta 102.051(2)
_cell_angle_gamma 90
_cell_formula_units_Z 4
_cell_length_a 7.7042(4)
_cell_length_b 16.2189(8)
_cell_length_c 14.9336(7)
_cell_volume 1824.89(16)
_computing_molecular_graphics 'Olex2 (Dolomanov et al., 2009)'
_computing_publication_material 'Olex2 (Dolomanov et al., 2009)'
_computing_structure_refinement 'olex2.refine (Bourhis et al., 2015)'
_computing_structure_solution 'ShelXS (Sheldrick, 2008)'
_diffrn_ambient_temperature 150.0
_diffrn_measured_fraction_theta_full 0.9984
_diffrn_measured_fraction_theta_max 0.9984
_diffrn_radiation_type 'Mo K\a'
_diffrn_radiation_wavelength 0.71073
_diffrn_reflns_av_R_equivalents 0.0363
_diffrn_reflns_av_unetI/netI 0.0207
_diffrn_reflns_limit_h_max 10
_diffrn_reflns_limit_h_min -10
_diffrn_reflns_limit_k_max 22
_diffrn_reflns_limit_k_min -22
_diffrn_reflns_limit_l_max 20
_diffrn_reflns_limit_l_min -19
_diffrn_reflns_number 48300
_diffrn_reflns_theta_full 29.1845
_diffrn_reflns_theta_max 29.18
_diffrn_reflns_theta_min 2.51
_exptl_absorpt_coefficient_mu 0.754
_exptl_crystal_density_diffrn 1.6789
_exptl_crystal_F_000 925.5323
_exptl_crystal_size_max 0.12
_exptl_crystal_size_mid 0.06
_exptl_crystal_size_min 0.02
_refine_diff_density_max 0.8456
_refine_diff_density_min -0.7718
_refine_diff_density_rms 0.0993
_refine_ls_d_res_high 0.7288
_refine_ls_d_res_low 8.1095
_refine_ls_goodness_of_fit_ref 1.0739
_refine_ls_hydrogen_treatment constr
_refine_ls_matrix_type full
_refine_ls_number_constraints 30
_refine_ls_number_parameters 255
_refine_ls_number_reflns 4945
_refine_ls_number_restraints 0
_refine_ls_restrained_S_all 1.0739
_refine_ls_R_factor_all 0.0362
_refine_ls_R_factor_gt 0.0264
_refine_ls_shift/su_max 0.0127
_refine_ls_shift/su_mean 0.0002
_refine_ls_structure_factor_coef Fsqd
_refine_ls_weighting_details 'w=1/[\s^2^(Fo^2^)+(0.0288P)^2^+1.9251P] where P=(Fo^2^+2Fc^2^)/3'
_refine_ls_weighting_scheme calc
_refine_ls_wR_factor_gt 0.0654
_refine_ls_wR_factor_ref 0.0703
_reflns_Friedel_coverage 0.0
_reflns_limit_h_max 10
_reflns_limit_h_min -10
_reflns_limit_k_max 22
_reflns_limit_k_min 0
_reflns_limit_l_max 20
_reflns_limit_l_min 0
_reflns_number_gt 4175
_reflns_number_total 4945
_reflns_threshold_expression I>=2u(I)
_cod_data_source_file d2ra06035c2.cif
_cod_data_source_block ddvf163
_cod_database_code 7245874
_olex2_refinement_description
;
1. Fixed Uiso
 At 1.2 times of:
  All C(H) groups
 At 1.5 times of:
  All C(H,H,H) groups
2.a Aromatic/amide H refined with riding coordinates:
 C3(H3), C4(H4), C5(H5), C7(H7), C9(H9), C12(H12), C13(H13), C15(H15),
 C16(H16), C17(H17), C18(H18)
2.b Idealised Me refined as rotating group:
 C8(H8a,H8b,H8c), C20(H20a,H20b,H20c)
;
_olex2_submission_special_instructions 'No special instructions were received'

loop_
_space_group_symop_id
_space_group_symop_operation_xyz
1 x,y,z
2 -x,y+1/2,-z+1/2
3 -x,-y,-z
4 x,-y-1/2,z-1/2

loop_
_atom_site_label
_atom_site_type_symbol
_atom_site_fract_x
_atom_site_fract_y
_atom_site_fract_z
_atom_site_U_iso_or_equiv
_atom_site_adp_type
_atom_site_occupancy
_atom_site_refinement_flags_posn
Mo Mo 0.69822(2) 0.696079(10) 0.497503(11) 0.01903(6) Uani 1.000000 .
O1 O 0.66375(19) 0.64863(8) 0.61686(9) 0.0222(3) Uani 1.000000 .
O2 O 0.6898(2) 0.68344(8) 0.36825(10) 0.0252(3) Uani 1.000000 .
O3 O 0.5870(2) 0.78609(9) 0.50356(10) 0.0275(3) Uani 1.000000 .
O4 O 0.9165(2) 0.71862(10) 0.53311(11) 0.0307(3) Uani 1.000000 .
O5 O 0.40801(19) 0.64454(9) 0.45631(10) 0.0256(3) Uani 1.000000 .
N1 N 0.7002(2) 0.51653(10) 0.56792(10) 0.0185(3) Uani 1.000000 .
N2 N 0.7274(2) 0.55975(10) 0.49076(10) 0.0174(3) Uani 1.000000 .
C1 C 0.6736(2) 0.56886(11) 0.63060(13) 0.0182(3) Uani 1.000000 .
C2 C 0.6487(2) 0.53816(12) 0.71986(12) 0.0192(4) Uani 1.000000 .
C3 C 0.5833(3) 0.59065(13) 0.77915(14) 0.0249(4) Uani 1.000000 .
H3 H 0.5563(3) 0.64650(13) 0.76275(14) 0.0298(5) Uiso 1.000000 R
C4 C 0.5581(3) 0.56029(15) 0.86213(15) 0.0314(5) Uani 1.000000 .
H4 H 0.5137(3) 0.59565(15) 0.90287(15) 0.0377(6) Uiso 1.000000 R
C5 C 0.5969(3) 0.47894(16) 0.88636(14) 0.0303(5) Uani 1.000000 .
H5 H 0.5782(3) 0.45918(16) 0.94347(14) 0.0363(6) Uiso 1.000000 R
C6 C 0.6629(3) 0.42563(14) 0.82854(14) 0.0263(4) Uani 1.000000 .
C7 C 0.6897(3) 0.45676(13) 0.74571(13) 0.0208(4) Uani 1.000000 .
H7 H 0.7372(3) 0.42170(13) 0.70583(13) 0.0249(4) Uiso 1.000000 R
C8 C 0.7058(4) 0.33737(17) 0.85474(18) 0.0402(6) Uani 1.000000 .
H8a H 0.698(3) 0.3041(3) 0.79926(18) 0.0604(9) Uiso 1.000000 GR
H8b H 0.8265(10) 0.3339(2) 0.8920(12) 0.0604(9) Uiso 1.000000 GR
H8c H 0.6213(17) 0.3166(4) 0.8901(12) 0.0604(9) Uiso 1.000000 GR
C9 C 0.7652(2) 0.51536(11) 0.42540(12) 0.0181(3) Uani 1.000000 .
H9 H 0.7755(2) 0.45746(11) 0.43465(12) 0.0217(4) Uiso 1.000000 R
C10 C 0.7927(2) 0.54776(12) 0.33937(12) 0.0176(3) Uani 1.000000 .
C11 C 0.7543(3) 0.62979(12) 0.31499(13) 0.0196(4) Uani 1.000000 .
C12 C 0.7746(3) 0.66041(13) 0.22901(14) 0.0229(4) Uani 1.000000 .
H12 H 0.7505(3) 0.71675(13) 0.21393(14) 0.0275(5) Uiso 1.000000 R
C13 C 0.8285(3) 0.60917(13) 0.16784(14) 0.0239(4) Uani 1.000000 .
H13 H 0.8413(3) 0.63044(13) 0.11029(14) 0.0286(5) Uiso 1.000000 R
C14 C 0.8661(2) 0.52494(13) 0.18810(13) 0.0208(4) Uani 1.000000 .
C15 C 0.9170(3) 0.47206(14) 0.12260(14) 0.0265(4) Uani 1.000000 .
H15 H 0.9258(3) 0.49352(14) 0.06452(14) 0.0318(5) Uiso 1.000000 R
C16 C 0.9537(3) 0.39066(14) 0.14153(15) 0.0291(5) Uani 1.000000 .
H16 H 0.9877(3) 0.35578(14) 0.09706(15) 0.0349(5) Uiso 1.000000 R
C17 C 0.9406(3) 0.35926(14) 0.22734(15) 0.0270(4) Uani 1.000000 .
H17 H 0.9665(3) 0.30278(14) 0.24077(15) 0.0324(5) Uiso 1.000000 R
C18 C 0.8908(3) 0.40880(12) 0.29242(13) 0.0224(4) Uani 1.000000 .
H18 H 0.8835(3) 0.38608(12) 0.35016(13) 0.0269(5) Uiso 1.000000 R
C19 C 0.8503(2) 0.49290(12) 0.27469(12) 0.0183(4) Uani 1.000000 .
C20 C 0.2547(4) 0.69313(17) 0.4342(3) 0.0549(9) Uani 1.000000 .
H20a H 0.2258(19) 0.7150(12) 0.4905(3) 0.0824(13) Uiso 1.000000 GR
H20b H 0.2754(11) 0.7390(9) 0.3950(14) 0.0824(13) Uiso 1.000000 GR
H20c H 0.1558(8) 0.6594(4) 0.4018(15) 0.0824(13) Uiso 1.000000 GR

loop_
_atom_site_aniso_label
_atom_site_aniso_U_11
_atom_site_aniso_U_22
_atom_site_aniso_U_33
_atom_site_aniso_U_12
_atom_site_aniso_U_13
_atom_site_aniso_U_23
Mo 0.02333(9) 0.01380(8) 0.02004(9) -0.00178(6) 0.00467(6) 0.00041(6)
O1 0.0301(7) 0.0176(6) 0.0193(7) -0.0018(6) 0.0058(6) -0.0004(5)
O2 0.0372(8) 0.0184(7) 0.0212(7) 0.0026(6) 0.0093(6) 0.0034(5)
O3 0.0363(8) 0.0180(7) 0.0291(8) 0.0004(6) 0.0088(6) -0.0001(6)
O4 0.0238(7) 0.0294(8) 0.0374(9) -0.0084(6) 0.0031(6) 0.0045(7)
O5 0.0217(7) 0.0205(7) 0.0321(8) 0.0006(5) 0.0003(6) 0.0019(6)
N1 0.0218(8) 0.0183(7) 0.0157(7) -0.0014(6) 0.0045(6) 0.0019(6)
N2 0.0189(7) 0.0166(7) 0.0162(7) -0.0013(6) 0.0029(6) 0.0030(6)
C1 0.0165(8) 0.0189(8) 0.0180(8) -0.0028(7) 0.0012(7) -0.0003(7)
C2 0.0186(9) 0.0228(9) 0.0156(8) -0.0052(7) 0.0026(7) -0.0018(7)
C3 0.0252(10) 0.0260(10) 0.0250(10) -0.0056(8) 0.0087(8) -0.0055(8)
C4 0.0321(11) 0.0414(13) 0.0240(10) -0.0096(10) 0.0130(9) -0.0110(9)
C5 0.0267(11) 0.0478(13) 0.0181(9) -0.0073(10) 0.0086(8) 0.0025(9)
C6 0.0216(9) 0.0355(11) 0.0214(9) -0.0022(8) 0.0039(7) 0.0076(8)
C7 0.0194(9) 0.0270(10) 0.0158(8) -0.0020(7) 0.0034(7) 0.0012(7)
C8 0.0410(14) 0.0449(14) 0.0381(13) 0.0089(11) 0.0159(11) 0.0226(11)
C9 0.0190(8) 0.0161(8) 0.0191(9) -0.0003(7) 0.0040(7) 0.0029(7)
C10 0.0165(8) 0.0197(8) 0.0163(8) -0.0018(7) 0.0027(6) 0.0020(7)
C11 0.0201(9) 0.0198(9) 0.0188(9) -0.0030(7) 0.0035(7) 0.0013(7)
C12 0.0242(10) 0.0222(9) 0.0224(9) -0.0022(8) 0.0049(7) 0.0072(8)
C13 0.0230(9) 0.0300(10) 0.0188(9) -0.0031(8) 0.0050(7) 0.0065(8)
C14 0.0159(8) 0.0287(10) 0.0180(9) -0.0029(7) 0.0036(7) 0.0003(7)
C15 0.0227(10) 0.0385(12) 0.0193(9) -0.0039(9) 0.0066(8) -0.0013(8)
C16 0.0266(10) 0.0349(12) 0.0268(10) -0.0018(9) 0.0082(8) -0.0107(9)
C17 0.0241(10) 0.0266(10) 0.0301(11) 0.0021(8) 0.0050(8) -0.0030(8)
C18 0.0225(9) 0.0239(9) 0.0207(9) 0.0010(8) 0.0043(7) 0.0010(8)
C19 0.0146(8) 0.0227(9) 0.0167(8) -0.0023(7) 0.0016(6) 0.0005(7)
C20 0.0277(12) 0.0370(14) 0.093(2) 0.0095(11) -0.0035(13) -0.0248(15)

loop_
_atom_type_symbol
_atom_type_scat_dispersion_real
_atom_type_scat_dispersion_imag
_atom_type_scat_Cromer_Mann_a1
_atom_type_scat_Cromer_Mann_a2
_atom_type_scat_Cromer_Mann_a3
_atom_type_scat_Cromer_Mann_a4
_atom_type_scat_Cromer_Mann_b1
_atom_type_scat_Cromer_Mann_b2
_atom_type_scat_Cromer_Mann_b3
_atom_type_scat_Cromer_Mann_b4
_atom_type_scat_Cromer_Mann_c
_atom_type_scat_source
_atom_type_scat_dispersion_source
H 0.00000 0.00000 0.49300 0.32291 0.14019 0.04081 10.51090 26.12570 3.14236 57.79970 0.0030380000826 'International Tables Volume C Table 6.1.1.4 (pp. 500-502)' 'Henke, Gullikson and Davis, At. Data and Nucl. Data Tables, 1993, 54, 2'
C 0.00347 0.00161 2.31000 1.02000 1.58860 0.86500 20.84390 10.20750 0.56870 51.65120 0.215599998832 'International Tables Volume C Table 6.1.1.4 (pp. 500-502)' 'Henke, Gullikson and Davis, At. Data and Nucl. Data Tables, 1993, 54, 2'
Mo -1.68402 0.70339 3.70250 17.23560 12.88760 3.74290 0.27720 1.09580 11.00400 61.65840 4.38749980927 'International Tables Volume C Table 6.1.1.4 (pp. 500-502)' 'Henke, Gullikson and Davis, At. Data and Nucl. Data Tables, 1993, 54, 2'
O 0.01158 0.00611 3.04850 2.28680 1.54630 0.86700 13.27710 5.70110 0.32390 32.90890 0.250800013542 'International Tables Volume C Table 6.1.1.4 (pp. 500-502)' 'Henke, Gullikson and Davis, At. Data and Nucl. Data Tables, 1993, 54, 2'
N 0.00653 0.00323 12.21260 3.13220 2.01250 1.16630 0.00570 9.89330 28.99750 0.58260 -11.5290002823 'International Tables Volume C Table 6.1.1.4 (pp. 500-502)' 'Henke, Gullikson and Davis, At. Data and Nucl. Data Tables, 1993, 54, 2'

loop_
_geom_angle_atom_site_label_1
_geom_angle_atom_site_label_2
_geom_angle_atom_site_label_3
_geom_angle
_geom_angle_site_symmetry_1
_geom_angle_site_symmetry_3
_geom_angle_publ_flag
O2 Mo O1 149.77(6) . . ?
O3 Mo O1 96.89(6) . . ?
O3 Mo O2 103.41(7) . . ?
O4 Mo O1 96.35(7) . . ?
O4 Mo O2 99.26(7) . . ?
O4 Mo O3 105.99(8) . . ?
O5 Mo O1 78.51(6) . . ?
O5 Mo O2 82.45(6) . . ?
O5 Mo O3 81.78(6) . . ?
O5 Mo O4 171.28(6) . . ?
N2 Mo O1 72.13(6) . . ?
N2 Mo O2 80.32(6) . . ?
N2 Mo O3 155.41(7) . . ?
N2 Mo O4 97.21(7) . . ?
N2 Mo O5 74.57(5) . . ?
C1 O1 Mo 120.22(12) . . ?
C11 O2 Mo 136.27(13) . . ?
C20 O5 Mo 124.88(15) . . ?
C1 N1 N2 109.62(15) . . ?
N1 N2 Mo 115.19(11) . . ?
C9 N2 Mo 128.85(13) . . ?
C9 N2 N1 115.96(15) . . ?
N1 C1 O1 122.70(17) . . ?
C2 C1 O1 117.50(16) . . ?
C2 C1 N1 119.78(17) . . ?
C3 C2 C1 120.03(18) . . ?
C7 C2 C1 120.44(17) . . ?
C7 C2 C3 119.54(18) . . ?
C4 C3 C2 119.2(2) . . ?
C5 C4 C3 120.7(2) . . ?
C6 C5 C4 121.15(19) . . ?
C7 C6 C5 117.9(2) . . ?
C8 C6 C5 121.3(2) . . ?
C8 C6 C7 120.8(2) . . ?
C6 C7 C2 121.55(19) . . ?
C10 C9 N2 124.51(17) . . ?
C11 C10 C9 121.12(17) . . ?
C19 C10 C9 119.45(17) . . ?
C19 C10 C11 119.30(17) . . ?
C10 C11 O2 123.24(17) . . ?
C12 C11 O2 115.77(17) . . ?
C12 C11 C10 120.93(18) . . ?
C13 C12 C11 120.07(18) . . ?
C14 C13 C12 121.50(18) . . ?
C15 C14 C13 120.68(18) . . ?
C19 C14 C13 119.64(18) . . ?
C19 C14 C15 119.68(19) . . ?
C16 C15 C14 121.13(19) . . ?
C17 C16 C15 119.2(2) . . ?
C18 C17 C16 121.2(2) . . ?
C19 C18 C17 120.99(19) . . ?
C14 C19 C10 118.54(17) . . ?
C18 C19 C10 123.67(17) . . ?
C18 C19 C14 117.79(18) . . ?

loop_
_geom_bond_atom_site_label_1
_geom_bond_atom_site_label_2
_geom_bond_distance
_geom_bond_site_symmetry_2
_geom_bond_publ_flag
Mo O1 2.0093(14) . ?
Mo O2 1.9286(14) . ?
Mo O3 1.7046(15) . ?
Mo O4 1.6945(15) . ?
Mo O5 2.3456(14) . ?
Mo N2 2.2269(16) . ?
O1 C1 1.310(2) . ?
O2 C11 1.342(2) . ?
O5 C20 1.401(3) . ?
N1 N2 1.401(2) . ?
N1 C1 1.311(2) . ?
N2 C9 1.294(2) . ?
C1 C2 1.472(3) . ?
C2 C3 1.396(3) . ?
C2 C7 1.393(3) . ?
C3 C4 1.384(3) . ?
C4 C5 1.384(3) . ?
C5 C6 1.391(3) . ?
C6 C7 1.391(3) . ?
C6 C8 1.503(3) . ?
C9 C10 1.444(2) . ?
C10 C11 1.395(3) . ?
C10 C19 1.449(3) . ?
C11 C12 1.415(3) . ?
C12 C13 1.363(3) . ?
C13 C14 1.416(3) . ?
C14 C15 1.417(3) . ?
C14 C19 1.422(3) . ?
C15 C16 1.367(3) . ?
C16 C17 1.402(3) . ?
C17 C18 1.376(3) . ?
C18 C19 1.412(3) . ?
